data_1555235
loop_
_publ_author_name
'Na, Hanah'
'Ca\~nada, Louise M'
'Wen, Zhili'
'I-Chia Wu, Judy'
'Teets, Thomas S.'

_publ_section_title
;
 Mixed-carbene cyclometalated iridium complexes with saturated blue
 luminescence.
;
_journal_issue 25
_journal_name_full 'Chemical science'
_journal_page_first 6254
_journal_page_last 6260
_journal_paper_doi 10.1039/c9sc01386e
_journal_volume 10
_journal_year 2019
_chemical_formula_sum 'C39 H34 F3 Ir N6'
_chemical_formula_weight 835.92
_space_group_crystal_system monoclinic
_space_group_IT_number 15
_space_group_name_Hall '-C 2yc'
_space_group_name_H-M_alt 'C 1 2/c 1'
_atom_sites_solution_hydrogens geom
_audit_creation_method SHELXL-2014/7
_audit_update_record
;
2018-11-14 deposited with the CCDC.	2019-05-27 downloaded from the CCDC.
;
_cell_angle_alpha 90
_cell_angle_beta 116.007(3)
_cell_angle_gamma 90
_cell_formula_units_Z 8
_cell_length_a 27.270(8)
_cell_length_b 20.718(6)
_cell_length_c 14.832(4)
_cell_measurement_reflns_used 9849
_cell_measurement_temperature 123(2)
_cell_measurement_theta_max 26.40
_cell_measurement_theta_min 2.26
_cell_volume 7531(4)
_computing_cell_refinement 'Bruker SAINT'
_computing_data_collection 'Bruker APEX2'
_computing_data_reduction 'Bruker SAINT'
_computing_molecular_graphics 'Bruker SHELXTL'
_computing_publication_material 'Bruker SHELXTL'
_computing_structure_refinement 'SHELXL-2014/7 (Sheldrick, 2014)'
_computing_structure_solution 'SHELXS-97 (Sheldrick 2008)'
_diffrn_ambient_temperature 123(2)
_diffrn_measured_fraction_theta_full 0.985
_diffrn_measured_fraction_theta_max 0.983
_diffrn_measurement_device_type 'Bruker APEX-II CCD'
_diffrn_measurement_method '\f and \w scans'
_diffrn_radiation_type MoK\a
_diffrn_radiation_wavelength 0.71073
_diffrn_reflns_av_R_equivalents 0.0472
_diffrn_reflns_av_unetI/netI 0.0419
_diffrn_reflns_Laue_measured_fraction_full 0.985
_diffrn_reflns_Laue_measured_fraction_max 0.983
_diffrn_reflns_limit_h_max 33
_diffrn_reflns_limit_h_min -31
_diffrn_reflns_limit_k_max 25
_diffrn_reflns_limit_k_min -25
_diffrn_reflns_limit_l_max 17
_diffrn_reflns_limit_l_min -18
_diffrn_reflns_number 31630
_diffrn_reflns_point_group_measured_fraction_full 0.985
_diffrn_reflns_point_group_measured_fraction_max 0.983
_diffrn_reflns_theta_full 25.242
_diffrn_reflns_theta_max 26.020
_diffrn_reflns_theta_min 1.287
_exptl_absorpt_coefficient_mu 3.595
_exptl_absorpt_correction_T_max 0.7454
_exptl_absorpt_correction_T_min 0.4281
_exptl_absorpt_correction_type multi-scan
_exptl_absorpt_process_details sadabs
_exptl_crystal_colour colourless
_exptl_crystal_density_diffrn 1.475
_exptl_crystal_description plate
_exptl_crystal_F_000 3312
_exptl_crystal_size_max 0.310
_exptl_crystal_size_mid 0.180
_exptl_crystal_size_min 0.040
_refine_diff_density_max 6.466
_refine_diff_density_min -4.224
_refine_diff_density_rms 0.253
_refine_ls_extinction_method none
_refine_ls_goodness_of_fit_ref 1.078
_refine_ls_hydrogen_treatment constr
_refine_ls_matrix_type full
_refine_ls_number_parameters 449
_refine_ls_number_reflns 7309
_refine_ls_number_restraints 31
_refine_ls_restrained_S_all 1.077
_refine_ls_R_factor_all 0.1318
_refine_ls_R_factor_gt 0.0882
_refine_ls_shift/su_max 0.001
_refine_ls_shift/su_mean 0.000
_refine_ls_structure_factor_coef Fsqd
_refine_ls_weighting_details 'w=1/[\s^2^(Fo^2^)+580.3679P] where P=(Fo^2^+2Fc^2^)/3'
_refine_ls_weighting_scheme calc
_refine_ls_wR_factor_gt 0.1765
_refine_ls_wR_factor_ref 0.2105
_reflns_Friedel_coverage 0.000
_reflns_number_gt 5280
_reflns_number_total 7309
_reflns_threshold_expression 'I > 2\s(I)'
_cod_data_source_file c9sc01386e2.cif
_cod_data_source_block 3b
_cod_original_sg_symbol_H-M 'C 2/c'
_cod_database_code 1555235
_shelx_shelxl_version_number 2014/7
_shelx_space_group_comment
; 
The symmetry employed for this shelxl refinement is uniquely defined 
by the following loop, which should always be used as a source of 
symmetry information in preference to the above space-group names. 
They are only intended as comments. 
;
_shelx_estimated_absorpt_t_min 0.402
_shelx_estimated_absorpt_t_max 0.870
_platon_squeeze_void_probe_radius 1.20

loop_
_space_group_symop_operation_xyz
'x, y, z'
'-x, y, -z+1/2'
'x+1/2, y+1/2, z'
'-x+1/2, y+1/2, -z+1/2'
'-x, -y, -z'
'x, -y, z-1/2'
'-x+1/2, -y+1/2, -z'
'x+1/2, -y+1/2, z-1/2'

loop_
_atom_site_label
_atom_site_type_symbol
_atom_site_fract_x
_atom_site_fract_y
_atom_site_fract_z
_atom_site_U_iso_or_equiv
_atom_site_adp_type
_atom_site_occupancy
_atom_site_site_symmetry_order
_atom_site_calc_flag
_atom_site_refinement_flags_posn
_atom_site_refinement_flags_adp
_atom_site_refinement_flags_occupancy
_atom_site_disorder_assembly
_atom_site_disorder_group
Ir1 Ir 0.70399(2) 0.54181(3) 0.62273(4) 0.04135(18) Uani 1 1 d . . . . .
F1 F 0.8998(5) 0.6946(7) 0.8208(9) 0.104(4) Uani 1 1 d . . . . .
F2 F 0.9058(4) 0.7265(5) 0.9628(7) 0.080(3) Uani 1 1 d . . . . .
F3 F 0.8487(5) 0.7723(6) 0.8260(9) 0.095(4) Uani 1 1 d . . . . .
N1 N 0.6076(5) 0.6400(6) 0.5741(9) 0.051(3) Uani 1 1 d . . . . .
N2 N 0.6640(4) 0.6613(6) 0.5097(9) 0.045(3) Uani 1 1 d . . . . .
N3 N 0.8046(4) 0.4464(5) 0.7168(8) 0.037(2) Uani 1 1 d . . . . .
N4 N 0.7294(4) 0.4069(5) 0.6056(8) 0.037(2) Uani 1 1 d . . . . .
N5 N 0.7061(5) 0.5305(7) 0.8169(10) 0.056(4) Uani 1 1 d . . . . .
H5D H 0.6981 0.5176 0.8654 0.067 Uiso 1 1 calc R U . . .
N6 N 0.6412(5) 0.4595(6) 0.7054(9) 0.053(3) Uani 1 1 d . . . . .
H6A H 0.6250 0.4452 0.6433 0.063 Uiso 1 1 calc R U . . .
C1 C 0.6796(6) 0.5075(8) 0.7240(12) 0.051(4) Uani 1 1 d . . . . .
C3 C 0.6250(8) 0.4308(12) 0.7741(14) 0.092(7) Uani 1 1 d D U . . .
H3A H 0.6193 0.4651 0.8151 0.110 Uiso 1 1 calc R U . . .
H3B H 0.6548 0.4026 0.8201 0.110 Uiso 1 1 calc R U . . .
C4 C 0.5756(7) 0.3930(11) 0.7272(12) 0.076(5) Uani 1 1 d D U . . .
H4A H 0.5839 0.3564 0.6931 0.092 Uiso 0.59(3) 1 calc R U P A 1
H4B H 0.5687 0.3743 0.7819 0.092 Uiso 0.59(3) 1 calc R U P A 1
H4C H 0.5885 0.3489 0.7520 0.092 Uiso 0.41(3) 1 calc R U P A 2
H4D H 0.5547 0.4068 0.7641 0.092 Uiso 0.41(3) 1 calc R U P A 2
C5 C 0.5268(10) 0.4197(16) 0.659(2) 0.072(7) Uani 0.59(3) 1 d D U P A 1
H5A H 0.4984 0.3865 0.6354 0.108 Uiso 0.59(3) 1 calc R U P A 1
H5B H 0.5162 0.4548 0.6906 0.108 Uiso 0.59(3) 1 calc R U P A 1
H5C H 0.5315 0.4368 0.6011 0.108 Uiso 0.59(3) 1 calc R U P A 1
C5A C 0.5360(14) 0.382(2) 0.634(2) 0.072(7) Uani 0.41(3) 1 d D U P A 2
H5A1 H 0.5094 0.3515 0.6379 0.108 Uiso 0.41(3) 1 calc R U P A 2
H5A2 H 0.5176 0.4226 0.6047 0.108 Uiso 0.41(3) 1 calc R U P A 2
H5A3 H 0.5521 0.3636 0.5923 0.108 Uiso 0.41(3) 1 calc R U P A 2
C10 C 0.6540(5) 0.6173(7) 0.5688(10) 0.045(3) Uani 1 1 d . . . . .
C11 C 0.5891(6) 0.6959(8) 0.5189(12) 0.057(4) Uani 1 1 d . . . . .
C12 C 0.5434(7) 0.7353(10) 0.4991(15) 0.081(6) Uani 1 1 d . . . . .
H12 H 0.5192 0.7259 0.5279 0.098 Uiso 1 1 calc R U . . .
C13 C 0.5348(9) 0.7869(12) 0.4379(19) 0.102(8) Uani 1 1 d . . . . .
H13 H 0.5039 0.8136 0.4237 0.122 Uiso 1 1 calc R U . . .
C14 C 0.5700(9) 0.8023(13) 0.3949(19) 0.108(8) Uani 1 1 d . . . . .
H14 H 0.5638 0.8398 0.3545 0.130 Uiso 1 1 calc R U . . .
C15 C 0.6143(8) 0.7618(9) 0.4120(15) 0.079(6) Uani 1 1 d . . . . .
H15 H 0.6377 0.7706 0.3811 0.094 Uiso 1 1 calc R U . . .
C16 C 0.6237(6) 0.7092(8) 0.4740(11) 0.057(4) Uani 1 1 d . . . . .
C17 C 0.5814(6) 0.6104(8) 0.6308(12) 0.057(4) Uani 1 1 d . . . . .
H17A H 0.5817 0.5634 0.6241 0.086 Uiso 1 1 calc R U . . .
H17B H 0.5437 0.6257 0.6047 0.086 Uiso 1 1 calc R U . . .
H17C H 0.6013 0.6223 0.7016 0.086 Uiso 1 1 calc R U . . .
C21 C 0.7348(5) 0.5871(7) 0.5331(9) 0.040(3) Uani 1 1 d . . . . .
C22 C 0.7802(6) 0.5700(7) 0.5158(9) 0.042(3) Uani 1 1 d . . . . .
H22 H 0.8005 0.5323 0.5460 0.050 Uiso 1 1 calc R U . . .
C23 C 0.7953(7) 0.6083(8) 0.4548(10) 0.056(4) Uani 1 1 d . . . . .
H23 H 0.8253 0.5950 0.4430 0.067 Uiso 1 1 calc R U . . .
C24 C 0.7680(7) 0.6652(8) 0.4102(12) 0.060(4) Uani 1 1 d . . . . .
H24 H 0.7793 0.6907 0.3694 0.072 Uiso 1 1 calc R U . . .
C25 C 0.7243(7) 0.6830(8) 0.4276(11) 0.057(4) Uani 1 1 d . . . . .
H25 H 0.7047 0.7214 0.3983 0.068 Uiso 1 1 calc R U . . .
C26 C 0.7088(5) 0.6455(7) 0.4873(10) 0.043(3) Uani 1 1 d . . . . .
C30 C 0.7516(5) 0.4620(6) 0.6538(8) 0.032(3) Uani 1 1 d . . . . .
C31 C 0.8129(6) 0.3795(6) 0.7121(10) 0.040(3) Uani 1 1 d . . . . .
C32 C 0.8595(6) 0.3431(7) 0.7650(10) 0.045(3) Uani 1 1 d . . . . .
H32 H 0.8926 0.3619 0.8123 0.054 Uiso 1 1 calc R U . . .
C33 C 0.8544(7) 0.2770(8) 0.7439(13) 0.060(4) Uani 1 1 d . . . . .
H33 H 0.8850 0.2498 0.7791 0.072 Uiso 1 1 calc R U . . .
C34 C 0.8067(7) 0.2497(7) 0.6739(11) 0.052(4) Uani 1 1 d . . . . .
H34 H 0.8048 0.2045 0.6619 0.062 Uiso 1 1 calc R U . . .
C35 C 0.7614(6) 0.2882(7) 0.6211(11) 0.050(4) Uani 1 1 d . . . . .
H35 H 0.7288 0.2696 0.5720 0.060 Uiso 1 1 calc R U . . .
C36 C 0.7640(6) 0.3534(7) 0.6403(9) 0.043(3) Uani 1 1 d . . . . .
C37 C 0.8468(5) 0.4902(6) 0.7821(11) 0.042(3) Uani 1 1 d . . . . .
H37A H 0.8419 0.5325 0.7497 0.063 Uiso 1 1 calc R U . . .
H37B H 0.8827 0.4729 0.7952 0.063 Uiso 1 1 calc R U . . .
H37C H 0.8442 0.4949 0.8457 0.063 Uiso 1 1 calc R U . . .
C41 C 0.6522(5) 0.4754(8) 0.5174(10) 0.046(3) Uani 1 1 d . . . . .
C42 C 0.5979(6) 0.4820(10) 0.4470(11) 0.061(5) Uani 1 1 d . . . . .
H42 H 0.5813 0.5234 0.4367 0.074 Uiso 1 1 calc R U . . .
C43 C 0.5671(7) 0.4296(11) 0.3909(11) 0.072(6) Uani 1 1 d . . . . .
H43 H 0.5299 0.4357 0.3451 0.086 Uiso 1 1 calc R U . . .
C44 C 0.5901(8) 0.3698(10) 0.4017(12) 0.070(5) Uani 1 1 d . . . . .
H44 H 0.5697 0.3350 0.3609 0.084 Uiso 1 1 calc R U . . .
C45 C 0.6431(6) 0.3604(8) 0.4723(10) 0.054(4) Uani 1 1 d . . . . .
H45 H 0.6593 0.3188 0.4828 0.065 Uiso 1 1 calc R U . . .
C46 C 0.6726(6) 0.4134(8) 0.5280(10) 0.048(4) Uani 1 1 d . . . . .
C51 C 0.7484(6) 0.5772(7) 0.8351(10) 0.044(3) Uani 1 1 d . . . . .
C52 C 0.7804(7) 0.5998(7) 0.9286(11) 0.051(4) Uani 1 1 d . . . . .
H52 H 0.7752 0.5850 0.9844 0.062 Uiso 1 1 calc R U . . .
C53 C 0.8217(7) 0.6457(8) 0.9423(10) 0.056(4) Uani 1 1 d . . . . .
H53 H 0.8445 0.6622 1.0071 0.067 Uiso 1 1 calc R U . . .
C54 C 0.8280(6) 0.6661(7) 0.8579(10) 0.041(3) Uani 1 1 d . . . . .
C55 C 0.7940(5) 0.6411(6) 0.7632(9) 0.036(3) Uani 1 1 d . . . . .
H55 H 0.7982 0.6560 0.7064 0.044 Uiso 1 1 calc R U . . .
C56 C 0.7545(5) 0.5952(6) 0.7496(9) 0.031(3) Uani 1 1 d . . . . .
C57 C 0.8704(7) 0.7144(9) 0.8673(13) 0.062(5) Uani 1 1 d . . . . .

loop_
_atom_site_aniso_label
_atom_site_aniso_U_11
_atom_site_aniso_U_22
_atom_site_aniso_U_33
_atom_site_aniso_U_23
_atom_site_aniso_U_13
_atom_site_aniso_U_12
Ir1 0.0335(3) 0.0425(3) 0.0469(3) 0.0016(2) 0.0166(2) -0.0022(2)
F1 0.075(7) 0.158(12) 0.101(9) -0.059(8) 0.058(7) -0.056(8)
F2 0.076(7) 0.086(7) 0.061(6) -0.025(5) 0.016(5) -0.024(6)
F3 0.095(8) 0.084(8) 0.098(9) 0.026(7) 0.036(7) -0.030(7)
N1 0.032(6) 0.060(8) 0.058(8) 0.000(6) 0.019(6) 0.000(5)
N2 0.034(6) 0.049(7) 0.050(7) 0.013(6) 0.015(5) 0.002(5)
N3 0.024(5) 0.043(6) 0.039(6) -0.001(5) 0.010(4) -0.006(4)
N4 0.034(6) 0.044(6) 0.045(6) 0.000(5) 0.027(5) -0.021(5)
N5 0.045(7) 0.082(9) 0.058(8) 0.033(7) 0.039(6) 0.014(6)
N6 0.046(7) 0.068(8) 0.045(7) 0.005(6) 0.020(6) 0.004(6)
C1 0.032(7) 0.056(9) 0.062(10) -0.001(8) 0.017(7) 0.005(7)
C3 0.057(9) 0.158(19) 0.062(11) 0.014(11) 0.028(8) -0.022(10)
C4 0.057(9) 0.128(16) 0.048(8) 0.019(9) 0.027(7) -0.010(9)
C5 0.058(11) 0.083(19) 0.070(13) -0.016(12) 0.023(8) 0.015(11)
C5A 0.058(11) 0.083(19) 0.070(13) -0.016(12) 0.023(8) 0.015(11)
C10 0.024(6) 0.067(9) 0.045(8) -0.008(7) 0.016(6) -0.017(6)
C11 0.025(7) 0.074(11) 0.064(10) 0.003(8) 0.012(7) -0.005(7)
C12 0.042(9) 0.099(15) 0.090(14) 0.022(12) 0.016(9) 0.028(10)
C13 0.058(12) 0.106(18) 0.13(2) 0.035(16) 0.029(13) 0.033(12)
C14 0.067(14) 0.12(2) 0.12(2) 0.050(17) 0.033(14) 0.029(14)
C15 0.063(11) 0.075(13) 0.087(13) 0.034(11) 0.022(10) 0.025(10)
C16 0.045(8) 0.067(10) 0.046(8) 0.013(8) 0.008(7) 0.018(8)
C17 0.043(8) 0.070(11) 0.063(10) 0.009(8) 0.027(8) 0.004(7)
C21 0.043(7) 0.050(8) 0.025(6) -0.007(6) 0.012(5) -0.012(6)
C22 0.046(8) 0.054(8) 0.033(7) -0.009(6) 0.024(6) -0.002(6)
C23 0.069(10) 0.080(11) 0.033(7) -0.003(7) 0.035(7) 0.006(9)
C24 0.070(11) 0.067(11) 0.057(10) 0.021(8) 0.039(9) 0.008(9)
C25 0.069(11) 0.059(10) 0.042(8) 0.012(7) 0.024(8) 0.004(8)
C26 0.039(7) 0.051(8) 0.034(7) 0.002(6) 0.011(6) 0.001(6)
C30 0.031(6) 0.042(7) 0.026(6) -0.004(5) 0.016(5) -0.019(5)
C31 0.053(8) 0.035(7) 0.038(7) -0.003(6) 0.027(6) -0.003(6)
C32 0.053(9) 0.043(8) 0.043(8) -0.002(6) 0.024(7) -0.001(7)
C33 0.071(11) 0.046(9) 0.076(11) 0.014(8) 0.044(10) 0.017(8)
C34 0.073(11) 0.036(8) 0.056(9) -0.009(7) 0.036(8) 0.006(7)
C35 0.060(9) 0.051(9) 0.048(8) -0.010(7) 0.031(7) -0.011(7)
C36 0.063(9) 0.046(8) 0.022(6) -0.002(5) 0.022(6) -0.009(7)
C37 0.032(7) 0.038(7) 0.053(8) -0.006(6) 0.015(6) 0.000(6)
C41 0.034(7) 0.068(10) 0.041(7) 0.009(7) 0.022(6) -0.005(7)
C42 0.044(9) 0.102(14) 0.040(8) 0.014(8) 0.019(7) -0.006(9)
C43 0.041(9) 0.132(18) 0.036(8) 0.014(10) 0.011(7) -0.023(10)
C44 0.072(12) 0.085(14) 0.043(9) -0.017(9) 0.017(9) -0.034(11)
C45 0.062(10) 0.071(11) 0.025(7) -0.015(7) 0.015(7) -0.024(8)
C46 0.045(8) 0.071(10) 0.036(7) -0.012(7) 0.024(6) -0.024(7)
C51 0.052(8) 0.048(8) 0.043(8) 0.013(6) 0.032(7) 0.011(6)
C52 0.068(10) 0.057(9) 0.043(8) 0.014(7) 0.037(8) 0.022(8)
C53 0.060(10) 0.067(10) 0.032(7) -0.011(7) 0.012(7) 0.012(8)
C54 0.048(8) 0.045(8) 0.037(7) -0.004(6) 0.026(6) 0.003(6)
C55 0.042(7) 0.041(7) 0.031(6) -0.002(5) 0.020(6) -0.004(6)
C56 0.024(6) 0.036(6) 0.040(6) 0.000(5) 0.021(5) 0.005(5)
C57 0.055(10) 0.075(12) 0.056(10) -0.031(9) 0.025(8) -0.024(9)

loop_
_atom_type_symbol
_atom_type_description
_atom_type_scat_dispersion_real
_atom_type_scat_dispersion_imag
_atom_type_scat_source
C C 0.0033 0.0016 'International Tables Vol C Tables 4.2.6.8 and 6.1.1.4'
H H 0.0000 0.0000 'International Tables Vol C Tables 4.2.6.8 and 6.1.1.4'
N N 0.0061 0.0033 'International Tables Vol C Tables 4.2.6.8 and 6.1.1.4'
F F 0.0171 0.0103 'International Tables Vol C Tables 4.2.6.8 and 6.1.1.4'
Ir Ir -1.4442 7.9887 'International Tables Vol C Tables 4.2.6.8 and 6.1.1.4'

loop_
_geom_angle_atom_site_label_1
_geom_angle_atom_site_label_2
_geom_angle_atom_site_label_3
_geom_angle
C10 Ir1 C1 100.6(6)
C10 Ir1 C30 170.7(5)
C1 Ir1 C30 86.0(5)
C10 Ir1 C21 77.7(5)
C1 Ir1 C21 172.0(6)
C30 Ir1 C21 96.6(5)
C10 Ir1 C56 90.6(5)
C1 Ir1 C56 79.6(5)
C30 Ir1 C56 97.1(4)
C21 Ir1 C56 92.6(5)
C10 Ir1 C41 95.6(6)
C1 Ir1 C41 89.4(6)
C30 Ir1 C41 77.8(5)
C21 Ir1 C41 98.6(5)
C56 Ir1 C41 168.2(5)
C11 N1 C10 110.9(12)
C11 N1 C17 123.5(12)
C10 N1 C17 125.6(13)
C10 N2 C16 111.6(12)
C10 N2 C26 115.0(11)
C16 N2 C26 132.9(12)
C30 N3 C31 110.0(10)
C30 N3 C37 126.7(11)
C31 N3 C37 123.3(11)
C30 N4 C36 113.7(11)
C30 N4 C46 114.4(11)
C36 N4 C46 131.9(11)
C1 N5 C51 117.5(12)
C1 N5 H5D 121.2
C51 N5 H5D 121.2
C1 N6 C3 127.6(15)
C1 N6 H6A 116.2
C3 N6 H6A 116.2
N5 C1 N6 119.0(14)
N5 C1 Ir1 115.9(11)
N6 C1 Ir1 124.9(11)
N6 C3 C4 113.7(16)
N6 C3 H3A 108.8
C4 C3 H3A 108.8
N6 C3 H3B 108.8
C4 C3 H3B 108.8
H3A C3 H3B 107.7
C5A C4 C3 138(3)
C5 C4 C3 122(2)
C5 C4 H4A 106.8
C3 C4 H4A 106.8
C5 C4 H4B 106.8
C3 C4 H4B 106.8
H4A C4 H4B 106.7
C5A C4 H4C 102.5
C3 C4 H4C 102.5
C5A C4 H4D 102.5
C3 C4 H4D 102.5
H4C C4 H4D 104.9
C4 C5 H5A 109.5
C4 C5 H5B 109.5
H5A C5 H5B 109.5
C4 C5 H5C 109.5
H5A C5 H5C 109.5
H5B C5 H5C 109.5
C4 C5A H5A1 109.5
C4 C5A H5A2 109.5
H5A1 C5A H5A2 109.5
C4 C5A H5A3 109.5
H5A1 C5A H5A3 109.5
H5A2 C5A H5A3 109.5
N2 C10 N1 104.7(13)
N2 C10 Ir1 119.0(9)
N1 C10 Ir1 136.4(11)
N1 C11 C16 107.5(13)
N1 C11 C12 132.0(16)
C16 C11 C12 120.5(17)
C13 C12 C11 118(2)
C13 C12 H12 120.9
C11 C12 H12 120.9
C12 C13 C14 122(2)
C12 C13 H13 118.9
C14 C13 H13 118.9
C15 C14 C13 119(2)
C15 C14 H14 120.3
C13 C14 H14 120.3
C16 C15 C14 119(2)
C16 C15 H15 120.4
C14 C15 H15 120.4
C15 C16 C11 120.5(16)
C15 C16 N2 134.2(16)
C11 C16 N2 105.2(13)
N1 C17 H17A 109.5
N1 C17 H17B 109.5
H17A C17 H17B 109.5
N1 C17 H17C 109.5
H17A C17 H17C 109.5
H17B C17 H17C 109.5
C22 C21 C26 114.9(12)
C22 C21 Ir1 129.3(11)
C26 C21 Ir1 115.7(10)
C23 C22 C21 120.5(14)
C23 C22 H22 119.8
C21 C22 H22 119.8
C24 C23 C22 122.7(14)
C24 C23 H23 118.7
C22 C23 H23 118.7
C25 C24 C23 117.6(14)
C25 C24 H24 121.2
C23 C24 H24 121.2
C26 C25 C24 120.2(15)
C26 C25 H25 119.9
C24 C25 H25 119.9
C25 C26 C21 124.1(14)
C25 C26 N2 123.4(13)
C21 C26 N2 112.5(12)
N4 C30 N3 104.9(11)
N4 C30 Ir1 118.5(9)
N3 C30 Ir1 136.5(9)
C32 C31 C36 123.5(13)
C32 C31 N3 129.3(12)
C36 C31 N3 107.2(12)
C31 C32 C33 115.4(14)
C31 C32 H32 122.3
C33 C32 H32 122.3
C34 C33 C32 122.5(15)
C34 C33 H33 118.8
C32 C33 H33 118.8
C33 C34 C35 120.1(14)
C33 C34 H34 120.0
C35 C34 H34 120.0
C36 C35 C34 119.7(14)
C36 C35 H35 120.2
C34 C35 H35 120.2
C35 C36 N4 137.4(14)
C35 C36 C31 118.7(14)
N4 C36 C31 103.9(11)
N3 C37 H37A 109.5
N3 C37 H37B 109.5
H37A C37 H37B 109.5
N3 C37 H37C 109.5
H37A C37 H37C 109.5
H37B C37 H37C 109.5
C46 C41 C42 114.7(15)
C46 C41 Ir1 114.8(10)
C42 C41 Ir1 129.9(13)
C41 C42 C43 122.2(18)
C41 C42 H42 118.9
C43 C42 H42 118.9
C44 C43 C42 120.5(16)
C44 C43 H43 119.8
C42 C43 H43 119.8
C43 C44 C45 119.5(16)
C43 C44 H44 120.2
C45 C44 H44 120.2
C44 C45 C46 118.5(17)
C44 C45 H45 120.7
C46 C45 H45 120.7
C41 C46 C45 124.4(15)
C41 C46 N4 114.0(12)
C45 C46 N4 121.6(15)
C52 C51 C56 123.7(14)
C52 C51 N5 121.8(12)
C56 C51 N5 114.4(12)
C51 C52 C53 119.5(13)
C51 C52 H52 120.2
C53 C52 H52 120.2
C54 C53 C52 118.3(13)
C54 C53 H53 120.8
C52 C53 H53 120.8
C55 C54 C53 119.9(13)
C55 C54 C57 119.2(12)
C53 C54 C57 120.9(13)
C56 C55 C54 122.1(12)
C56 C55 H55 119.0
C54 C55 H55 119.0
C55 C56 C51 116.4(12)
C55 C56 Ir1 131.0(9)
C51 C56 Ir1 112.4(9)
F1 C57 F2 106.6(14)
F1 C57 F3 106.3(16)
F2 C57 F3 106.3(13)
F1 C57 C54 111.3(13)
F2 C57 C54 113.1(14)
F3 C57 C54 112.7(14)

loop_
_geom_bond_atom_site_label_1
_geom_bond_atom_site_label_2
_geom_bond_distance
Ir1 C10 1.997(15)
Ir1 C1 2.020(16)
Ir1 C30 2.027(13)
Ir1 C21 2.082(13)
Ir1 C56 2.095(12)
Ir1 C41 2.096(15)
F1 C57 1.332(19)
F2 C57 1.343(18)
F3 C57 1.36(2)
N1 C11 1.38(2)
N1 C10 1.384(17)
N1 C17 1.454(18)
N2 C10 1.373(17)
N2 C16 1.400(18)
N2 C26 1.438(17)
N3 C30 1.371(15)
N3 C31 1.412(16)
N3 C37 1.452(16)
N4 C30 1.342(15)
N4 C36 1.400(18)
N4 C46 1.475(18)
N5 C1 1.332(19)
N5 C51 1.437(19)
N5 H5D 0.8800
N6 C1 1.381(19)
N6 C3 1.41(2)
N6 H6A 0.8800
C3 C4 1.44(2)
C3 H3A 0.9900
C3 H3B 0.9900
C4 C5A 1.35(3)
C4 C5 1.39(3)
C4 H4A 0.9900
C4 H4B 0.9900
C4 H4C 0.9900
C4 H4D 0.9900
C5 H5A 0.9800
C5 H5B 0.9800
C5 H5C 0.9800
C5A H5A1 0.9800
C5A H5A2 0.9800
C5A H5A3 0.9800
C11 C16 1.40(2)
C11 C12 1.41(2)
C12 C13 1.36(3)
C12 H12 0.9500
C13 C14 1.40(3)
C13 H13 0.9500
C14 C15 1.40(3)
C14 H14 0.9500
C15 C16 1.38(2)
C15 H15 0.9500
C17 H17A 0.9800
C17 H17B 0.9800
C17 H17C 0.9800
C21 C22 1.414(18)
C21 C26 1.417(19)
C22 C23 1.394(19)
C22 H22 0.9500
C23 C24 1.40(2)
C23 H23 0.9500
C24 C25 1.38(2)
C24 H24 0.9500
C25 C26 1.38(2)
C25 H25 0.9500
C31 C32 1.385(19)
C31 C36 1.399(19)
C32 C33 1.40(2)
C32 H32 0.9500
C33 C34 1.38(2)
C33 H33 0.9500
C34 C35 1.39(2)
C34 H34 0.9500
C35 C36 1.377(19)
C35 H35 0.9500
C37 H37A 0.9800
C37 H37B 0.9800
C37 H37C 0.9800
C41 C46 1.38(2)
C41 C42 1.39(2)
C42 C43 1.40(3)
C42 H42 0.9500
C43 C44 1.37(3)
C43 H43 0.9500
C44 C45 1.38(2)
C44 H44 0.9500
C45 C46 1.398(19)
C45 H45 0.9500
C51 C52 1.36(2)
C51 C56 1.399(17)
C52 C53 1.42(2)
C52 H52 0.9500
C53 C54 1.40(2)
C53 H53 0.9500
C54 C55 1.400(17)
C54 C57 1.49(2)
C55 C56 1.384(17)
C55 H55 0.9500

loop_
_platon_squeeze_void_nr
_platon_squeeze_void_average_x
_platon_squeeze_void_average_y
_platon_squeeze_void_average_z
_platon_squeeze_void_volume
_platon_squeeze_void_count_electrons
_platon_squeeze_void_content
1 0.000 0.500 -0.012 624 209 ' '
2 0.500 0.000 0.051 624 209 ' '
